data_2207167
loop_
_publ_author_name
'Jin, Dan'
'Zhang, Feng'
'Zhang, Yong'
'Zhang, De-Chun'

_publ_section_title
;
 4-[2-(4-Chlorophenyl)ethenyl]-<i>N</i>-methylpyridinium
 tetraphenylborate
;
_journal_coeditor_code CF6452
_journal_issue 11
_journal_name_full 'Acta Crystallographica Section E'
_journal_page_first o3618
_journal_page_last o3620
_journal_paper_doi 10.1107/S160053680503151X
_journal_volume 61
_journal_year 2005
_chemical_formula_iupac 'C14 H13 Cl N +, C24 H20 B -'
_chemical_formula_moiety 'C14 H13 Cl N +, C24 H20 B -'
_chemical_formula_sum 'C38 H33 B Cl N'
_chemical_formula_weight 549.91
_chemical_name_systematic
;
cis-4-[2-4-Chlorophenyl)ethenyl]-1-methylpyridium tetraphenylborate
;
_space_group_IT_number 43
_symmetry_cell_setting orthorhombic
_symmetry_space_group_name_Hall 'F 2 -2d'
_symmetry_space_group_name_H-M 'F d d 2'
_atom_sites_solution_hydrogens geom
_atom_sites_solution_primary direct
_atom_sites_solution_secondary difmap
_audit_creation_method SHELXL-97
_cell_angle_alpha 90.00
_cell_angle_beta 90.00
_cell_angle_gamma 90.00
_cell_formula_units_Z 16
_cell_length_a 33.358(3)
_cell_length_b 37.815(4)
_cell_length_c 9.6570(10)
_cell_measurement_reflns_used 10441
_cell_measurement_temperature 193(2)
_cell_measurement_theta_max 25.3
_cell_measurement_theta_min 3.2
_cell_volume 12182(2)
_computing_cell_refinement CrystalClear
_computing_data_collection 'CrystalClear (Rigaku, 1999)'
_computing_data_reduction 'CrystalStructure (Rigaku, 2000)'
_computing_molecular_graphics 'SHELXTL (Sheldrick, 1997b)'
_computing_publication_material SHELXL97
_computing_structure_refinement 'SHELXL97 (Sheldrick, 1997a)'
_computing_structure_solution 'SHELXS97 (Sheldrick, 1997a)'
_diffrn_ambient_temperature 193(2)
_diffrn_detector_area_resol_mean 7.31
_diffrn_measured_fraction_theta_full 0.997
_diffrn_measured_fraction_theta_max 0.997
_diffrn_measurement_device_type 'Rigaku Mercury'
_diffrn_measurement_method \w
_diffrn_radiation_monochromator graphite
_diffrn_radiation_source 'fine-focus sealed tube'
_diffrn_radiation_type MoK\a
_diffrn_radiation_wavelength 0.71070
_diffrn_reflns_av_R_equivalents 0.0512
_diffrn_reflns_av_sigmaI/netI 0.0429
_diffrn_reflns_limit_h_max 40
_diffrn_reflns_limit_h_min -40
_diffrn_reflns_limit_k_max 45
_diffrn_reflns_limit_k_min -45
_diffrn_reflns_limit_l_max 11
_diffrn_reflns_limit_l_min -11
_diffrn_reflns_number 29974
_diffrn_reflns_theta_full 25.35
_diffrn_reflns_theta_max 25.35
_diffrn_reflns_theta_min 3.23
_diffrn_standards_number 0
_exptl_absorpt_coefficient_mu 0.153
_exptl_absorpt_correction_T_max 0.9628
_exptl_absorpt_correction_T_min 0.9485
_exptl_absorpt_correction_type multi-scan
_exptl_absorpt_process_details '(Jacobson, 1998)'
_exptl_crystal_colour yellow
_exptl_crystal_density_diffrn 1.199
_exptl_crystal_density_method 'not measured'
_exptl_crystal_description block
_exptl_crystal_F_000 4640
_exptl_crystal_size_max 0.35
_exptl_crystal_size_mid 0.27
_exptl_crystal_size_min 0.25
_refine_diff_density_max 0.239
_refine_diff_density_min -0.327
_refine_ls_abs_structure_details 'Flack (1983), 2601 Friedel pairs'
_refine_ls_abs_structure_Flack 0.02(10)
_refine_ls_extinction_method none
_refine_ls_goodness_of_fit_ref 1.104
_refine_ls_hydrogen_treatment constr
_refine_ls_matrix_type full
_refine_ls_number_parameters 372
_refine_ls_number_reflns 5579
_refine_ls_number_restraints 1
_refine_ls_restrained_S_all 1.104
_refine_ls_R_factor_all 0.0706
_refine_ls_R_factor_gt 0.0584
_refine_ls_shift/su_max 0.001
_refine_ls_shift/su_mean 0.000
_refine_ls_structure_factor_coef Fsqd
_refine_ls_weighting_details 'calc w = 1/[\s^2^(Fo^2^)+(0.06P)^2^+9.1861P] where P = (Fo^2^+2Fc^2^)/3'
_refine_ls_weighting_scheme calc
_refine_ls_wR_factor_gt 0.1330
_refine_ls_wR_factor_ref 0.1405
_reflns_number_gt 4742
_reflns_number_total 5579
_reflns_threshold_expression I>2\s(I)
_cod_data_source_file cf6452.cif
_cod_data_source_block I
_cod_database_code 2207167
_cod_database_fobs_code 2207167

loop_
_symmetry_equiv_pos_as_xyz
'x, y, z'
'-x+1/4, y+1/4, z+1/4'
'x+1/4, -y+1/4, z+1/4'
'-x+1/2, -y, z+1/2'
'x, y+1/2, z+1/2'
'-x+1/4, y+3/4, z+3/4'
'x+1/4, -y+3/4, z+3/4'
'-x+1/2, -y+1/2, z+1'
'x+1/2, y, z+1/2'
'-x+3/4, y+1/4, z+3/4'
'x+3/4, -y+1/4, z+3/4'
'-x+1, -y, z+1'
'x+1/2, y+1/2, z'
'-x+3/4, y+3/4, z+1/4'
'x+3/4, -y+3/4, z+1/4'
'-x+1, -y+1/2, z+1/2'

loop_
_atom_site_label
_atom_site_fract_x
_atom_site_fract_y
_atom_site_fract_z
_atom_site_U_iso_or_equiv
_atom_site_adp_type
_atom_site_calc_flag
_atom_site_refinement_flags
_atom_site_occupancy
_atom_site_type_symbol
Cl1 0.58416(4) -0.02873(3) 0.99335(14) 0.0916(4) Uani d . 1 Cl
N1 0.58941(7) 0.17374(6) 0.6469(3) 0.0433(6) Uani d . 1 N
C1 0.55325(9) 0.18896(8) 0.6470(3) 0.0504(7) Uani d . 1 C
H1 0.5478 0.2081 0.5863 0.060 Uiso calc R 1 H
C2 0.52403(9) 0.17698(7) 0.7345(3) 0.0484(7) Uani d . 1 C
H2 0.4984 0.1880 0.7326 0.058 Uiso calc R 1 H
C3 0.53057(8) 0.14926(7) 0.8259(3) 0.0448(7) Uani d . 1 C
C4 0.56936(9) 0.13448(8) 0.8242(3) 0.0477(7) Uani d . 1 C
H4 0.5759 0.1157 0.8855 0.057 Uiso calc R 1 H
C5 0.59760(8) 0.14719(7) 0.7343(3) 0.0452(7) Uani d . 1 C
H5 0.6236 0.1370 0.7338 0.054 Uiso calc R 1 H
C6 0.49892(9) 0.13842(9) 0.9202(4) 0.0555(8) Uani d . 1 C
H6 0.4788 0.1557 0.9357 0.067 Uiso calc R 1 H
C7 0.49355(10) 0.10835(9) 0.9881(4) 0.0598(8) Uani d . 1 C
H7 0.4709 0.1080 1.0477 0.072 Uiso calc R 1 H
C8 0.51713(10) 0.07514(8) 0.9863(3) 0.0546(8) Uani d . 1 C
C9 0.52684(15) 0.05825(12) 1.1091(4) 0.0886(14) Uani d . 1 C
H9 0.5189 0.0686 1.1945 0.106 Uiso calc R 1 H
C10 0.54764(18) 0.02708(12) 1.1101(5) 0.1008(16) Uani d . 1 C
H10 0.5547 0.0165 1.1958 0.121 Uiso calc R 1 H
C11 0.55837(11) 0.01113(9) 0.9890(4) 0.0624(9) Uani d . 1 C
C12 0.54825(11) 0.02642(9) 0.8662(4) 0.0618(9) Uani d . 1 C
H12 0.5554 0.0152 0.7816 0.074 Uiso calc R 1 H
C13 0.52758(11) 0.05820(9) 0.8641(4) 0.0588(8) Uani d . 1 C
H13 0.5205 0.0685 0.7778 0.071 Uiso calc R 1 H
C14 0.62061(9) 0.18617(8) 0.5498(4) 0.0549(8) Uani d . 1 C
H14A 0.6410 0.1996 0.6008 0.082 Uiso calc R 1 H
H14B 0.6084 0.2014 0.4795 0.082 Uiso calc R 1 H
H14C 0.6332 0.1658 0.5047 0.082 Uiso calc R 1 H
C15 0.61647(8) 0.08834(7) 0.3932(3) 0.0427(6) Uani d . 1 C
C16 0.57959(8) 0.10111(8) 0.4416(3) 0.0496(7) Uani d . 1 C
H16 0.5687 0.0913 0.5238 0.060 Uiso calc R 1 H
C17 0.55820(9) 0.12787(9) 0.3731(4) 0.0599(9) Uani d . 1 C
H17 0.5329 0.1353 0.4081 0.072 Uiso calc R 1 H
C18 0.57354(11) 0.14352(9) 0.2555(4) 0.0641(10) Uani d . 1 C
H18 0.5592 0.1618 0.2095 0.077 Uiso calc R 1 H
C19 0.60979(11) 0.13231(9) 0.2065(4) 0.0601(9) Uani d . 1 C
H19 0.6209 0.1429 0.1259 0.072 Uiso calc R 1 H
C20 0.63046(9) 0.10558(8) 0.2739(3) 0.0506(8) Uani d . 1 C
H20 0.6556 0.0985 0.2371 0.061 Uiso calc R 1 H
C21 0.67822(9) 0.04251(7) 0.3771(3) 0.0430(7) Uani d . 1 C
C22 0.66917(9) 0.02854(7) 0.2468(3) 0.0494(7) Uani d . 1 C
H22 0.6422 0.0294 0.2156 0.059 Uiso calc R 1 H
C23 0.69791(11) 0.01349(9) 0.1608(4) 0.0579(8) Uani d . 1 C
H23 0.6904 0.0046 0.0726 0.069 Uiso calc R 1 H
C24 0.73736(10) 0.01152(8) 0.2038(4) 0.0574(9) Uani d . 1 C
H24 0.7571 0.0010 0.1461 0.069 Uiso calc R 1 H
C25 0.74781(10) 0.02503(8) 0.3311(3) 0.0519(8) Uani d . 1 C
H25 0.7749 0.0239 0.3612 0.062 Uiso calc R 1 H
C26 0.71884(9) 0.04027(7) 0.4158(3) 0.0462(7) Uani d . 1 C
H26 0.7268 0.0495 0.5031 0.055 Uiso calc R 1 H
C27 0.61570(9) 0.02315(8) 0.5181(3) 0.0500(7) Uani d . 1 C
C28 0.63379(12) -0.00327(8) 0.5988(3) 0.0617(9) Uani d . 1 C
H28 0.6611 -0.0003 0.6240 0.074 Uiso calc R 1 H
C29 0.61431(16) -0.03337(9) 0.6436(5) 0.0805(13) Uani d . 1 C
H29 0.6275 -0.0501 0.7012 0.097 Uiso calc R 1 H
C30 0.57504(18) -0.03859(11) 0.6026(5) 0.0943(17) Uani d . 1 C
H30 0.5610 -0.0591 0.6324 0.113 Uiso calc R 1 H
C31 0.55605(13) -0.01436(11) 0.5190(5) 0.0850(13) Uani d . 1 C
H31 0.5295 -0.0186 0.4879 0.102 Uiso calc R 1 H
C32 0.57611(10) 0.01650(9) 0.4799(4) 0.0644(9) Uani d . 1 C
H32 0.5623 0.0335 0.4254 0.077 Uiso calc R 1 H
C33 0.66003(8) 0.07702(7) 0.6162(3) 0.0426(7) Uani d . 1 C
C34 0.64938(10) 0.06842(8) 0.7517(3) 0.0524(8) Uani d . 1 C
H34 0.6311 0.0495 0.7664 0.063 Uiso calc R 1 H
C35 0.66439(12) 0.08635(10) 0.8663(4) 0.0662(10) Uani d . 1 C
H35 0.6566 0.0792 0.9566 0.079 Uiso calc R 1 H
C36 0.69035(12) 0.11439(11) 0.8507(4) 0.0718(11) Uani d . 1 C
H36 0.7003 0.1268 0.9291 0.086 Uiso calc R 1 H
C37 0.70152(9) 0.12409(9) 0.7184(4) 0.0629(10) Uani d . 1 C
H37 0.7195 0.1433 0.7054 0.076 Uiso calc R 1 H
C38 0.68675(9) 0.10602(8) 0.6044(4) 0.0515(8) Uani d . 1 C
H38 0.6949 0.1134 0.5146 0.062 Uiso calc R 1 H
B1 0.64243(10) 0.05815(9) 0.4763(4) 0.0424(7) Uani d . 1 B

loop_
_atom_site_aniso_label
_atom_site_aniso_U_11
_atom_site_aniso_U_22
_atom_site_aniso_U_33
_atom_site_aniso_U_12
_atom_site_aniso_U_13
_atom_site_aniso_U_23
Cl1 0.1096(8) 0.0723(6) 0.0929(8) 0.0249(6) -0.0095(7) 0.0048(6)
N1 0.0424(13) 0.0351(12) 0.0523(14) 0.0000(10) -0.0014(12) -0.0058(11)
C1 0.0511(18) 0.0416(15) 0.0584(19) 0.0042(13) -0.0091(16) -0.0039(15)
C2 0.0426(15) 0.0414(16) 0.0612(19) 0.0094(12) -0.0035(15) -0.0098(15)
C3 0.0402(15) 0.0428(15) 0.0515(17) 0.0002(13) 0.0006(13) -0.0140(14)
C4 0.0488(17) 0.0397(15) 0.0546(18) 0.0035(13) -0.0043(14) -0.0012(14)
C5 0.0382(15) 0.0411(15) 0.0563(18) 0.0064(12) -0.0018(14) -0.0080(15)
C6 0.0519(17) 0.0529(19) 0.062(2) 0.0018(15) 0.0071(16) -0.0104(17)
C7 0.061(2) 0.061(2) 0.058(2) -0.0015(15) 0.0171(17) -0.0103(18)
C8 0.0606(19) 0.0534(18) 0.0498(18) -0.0048(15) 0.0077(16) -0.0059(16)
C9 0.135(4) 0.080(3) 0.050(2) 0.025(3) 0.001(2) -0.011(2)
C10 0.161(5) 0.081(3) 0.061(3) 0.021(3) -0.026(3) -0.001(2)
C11 0.069(2) 0.0559(19) 0.062(2) 0.0021(16) -0.0009(19) -0.0040(19)
C12 0.076(2) 0.054(2) 0.056(2) 0.0010(17) 0.0081(18) -0.0062(17)
C13 0.071(2) 0.0549(18) 0.050(2) 0.0010(17) 0.0043(17) -0.0046(16)
C14 0.0508(18) 0.0496(18) 0.064(2) -0.0033(14) 0.0065(16) 0.0026(16)
C15 0.0413(14) 0.0440(16) 0.0427(16) 0.0019(12) 0.0001(13) -0.0066(13)
C16 0.0462(16) 0.0442(16) 0.0586(19) 0.0010(13) 0.0034(15) -0.0128(14)
C17 0.0387(16) 0.0529(19) 0.088(3) 0.0076(14) -0.0094(18) -0.0217(19)
C18 0.067(2) 0.0495(19) 0.076(3) 0.0122(16) -0.025(2) -0.0048(19)
C19 0.071(2) 0.0537(18) 0.056(2) 0.0066(17) -0.0119(17) 0.0036(16)
C20 0.0502(17) 0.0532(17) 0.0485(19) 0.0084(14) -0.0013(15) 0.0024(15)
C21 0.0519(17) 0.0374(14) 0.0396(15) 0.0059(12) 0.0057(13) 0.0031(13)
C22 0.0552(18) 0.0457(16) 0.0475(17) 0.0030(13) 0.0086(14) -0.0027(15)
C23 0.076(2) 0.0527(18) 0.0452(17) 0.0040(16) 0.0139(17) -0.0022(15)
C24 0.064(2) 0.0451(17) 0.063(2) 0.0120(15) 0.0296(17) 0.0041(16)
C25 0.0486(17) 0.0460(17) 0.061(2) 0.0114(14) 0.0133(15) 0.0067(16)
C26 0.0531(17) 0.0395(15) 0.0460(17) 0.0100(12) 0.0076(14) 0.0046(13)
C27 0.0587(18) 0.0434(16) 0.0478(17) 0.0032(14) 0.0152(15) -0.0082(14)
C28 0.089(2) 0.0417(17) 0.055(2) 0.0128(17) 0.0245(19) -0.0034(16)
C29 0.119(4) 0.0426(19) 0.080(3) 0.007(2) 0.046(3) -0.0006(19)
C30 0.126(4) 0.044(2) 0.113(4) -0.017(2) 0.065(3) -0.012(2)
C31 0.082(3) 0.066(3) 0.108(3) -0.022(2) 0.032(3) -0.031(3)
C32 0.066(2) 0.0509(18) 0.076(2) -0.0067(16) 0.0185(19) -0.0194(19)
C33 0.0421(15) 0.0407(15) 0.0450(17) 0.0127(12) 0.0046(13) 0.0003(13)
C34 0.068(2) 0.0470(17) 0.0423(17) 0.0127(15) 0.0003(16) 0.0015(14)
C35 0.094(3) 0.061(2) 0.0436(19) 0.029(2) -0.0109(18) -0.0049(17)
C36 0.072(2) 0.071(2) 0.072(3) 0.033(2) -0.032(2) -0.022(2)
C37 0.0423(17) 0.059(2) 0.087(3) 0.0148(15) -0.0076(18) -0.020(2)
C38 0.0425(16) 0.0549(18) 0.0571(19) 0.0114(14) 0.0043(14) -0.0076(16)
B1 0.0442(17) 0.0438(17) 0.0392(17) 0.0052(14) 0.0068(14) 0.0016(15)

loop_
_atom_type_symbol
_atom_type_description
_atom_type_scat_dispersion_real
_atom_type_scat_dispersion_imag
_atom_type_scat_source
C C 0.0033 0.0016 'International Tables Vol C Tables 4.2.6.8 and 6.1.1.4'
H H 0.0000 0.0000 'International Tables Vol C Tables 4.2.6.8 and 6.1.1.4'
B B 0.0013 0.0007 'International Tables Vol C Tables 4.2.6.8 and 6.1.1.4'
Cl Cl 0.1484 0.1585 'International Tables Vol C Tables 4.2.6.8 and 6.1.1.4'
N N 0.0061 0.0033 'International Tables Vol C Tables 4.2.6.8 and 6.1.1.4'

loop_
_geom_angle_atom_site_label_1
_geom_angle_atom_site_label_2
_geom_angle_atom_site_label_3
_geom_angle
_geom_angle_publ_flag
C1 N1 C5 120.4(3) y
C1 N1 C14 119.9(3) y
C5 N1 C14 119.6(2) y
N1 C1 C2 120.1(3) ?
N1 C1 H1 120.0 ?
C2 C1 H1 120.0 ?
C1 C2 C3 122.1(3) ?
C1 C2 H2 119.0 ?
C3 C2 H2 119.0 ?
C2 C3 C4 115.9(3) ?
C2 C3 C6 119.8(3) ?
C4 C3 C6 124.2(3) ?
C5 C4 C3 120.0(3) ?
C5 C4 H4 120.0 ?
C3 C4 H4 120.0 ?
N1 C5 C4 121.5(3) ?
N1 C5 H5 119.3 ?
C4 C5 H5 119.3 ?
C7 C6 C3 130.6(3) y
C7 C6 H6 114.7 ?
C3 C6 H6 114.7 ?
C6 C7 C8 130.5(3) y
C6 C7 H7 114.7 ?
C8 C7 H7 114.7 ?
C9 C8 C13 117.2(3) ?
C9 C8 C7 120.3(3) ?
C13 C8 C7 122.3(3) ?
C10 C9 C8 121.4(4) ?
C10 C9 H9 119.3 ?
C8 C9 H9 119.3 ?
C11 C10 C9 120.6(4) ?
C11 C10 H10 119.7 ?
C9 C10 H10 119.7 ?
C12 C11 C10 119.6(3) y
C12 C11 Cl1 120.8(3) y
C10 C11 Cl1 119.6(3) y
C11 C12 C13 120.3(3) ?
C11 C12 H12 119.9 ?
C13 C12 H12 119.9 ?
C12 C13 C8 120.9(3) ?
C12 C13 H13 119.6 ?
C8 C13 H13 119.6 ?
N1 C14 H14A 109.5 ?
N1 C14 H14B 109.5 ?
H14A C14 H14B 109.5 ?
N1 C14 H14C 109.5 ?
H14A C14 H14C 109.5 ?
H14B C14 H14C 109.5 ?
C16 C15 C20 113.9(3) ?
C16 C15 B1 122.6(3) ?
C20 C15 B1 123.3(2) ?
C15 C16 C17 122.5(3) ?
C15 C16 H16 118.7 ?
C17 C16 H16 118.7 ?
C18 C17 C16 120.6(3) ?
C18 C17 H17 119.7 ?
C16 C17 H17 119.7 ?
C19 C18 C17 118.7(3) ?
C19 C18 H18 120.6 ?
C17 C18 H18 120.6 ?
C18 C19 C20 120.3(3) ?
C18 C19 H19 119.9 ?
C20 C19 H19 119.9 ?
C19 C20 C15 124.0(3) ?
C19 C20 H20 118.0 ?
C15 C20 H20 118.0 ?
C22 C21 C26 115.1(3) ?
C22 C21 B1 120.3(3) ?
C26 C21 B1 124.5(3) ?
C23 C22 C21 122.9(3) ?
C23 C22 H22 118.5 ?
C21 C22 H22 118.5 ?
C24 C23 C22 120.0(3) ?
C24 C23 H23 120.0 ?
C22 C23 H23 120.0 ?
C25 C24 C23 119.3(3) ?
C25 C24 H24 120.3 ?
C23 C24 H24 120.3 ?
C24 C25 C26 120.2(3) ?
C24 C25 H25 119.9 ?
C26 C25 H25 119.9 ?
C25 C26 C21 122.5(3) ?
C25 C26 H26 118.8 ?
C21 C26 H26 118.8 ?
C32 C27 C28 115.2(3) ?
C32 C27 B1 126.4(3) ?
C28 C27 B1 118.4(3) ?
C29 C28 C27 124.0(4) ?
C29 C28 H28 118.0 ?
C27 C28 H28 118.0 ?
C28 C29 C30 118.3(4) ?
C28 C29 H29 120.9 ?
C30 C29 H29 120.9 ?
C31 C30 C29 120.6(4) ?
C31 C30 H30 119.7 ?
C29 C30 H30 119.7 ?
C30 C31 C32 119.6(4) ?
C30 C31 H31 120.2 ?
C32 C31 H31 120.2 ?
C27 C32 C31 122.2(4) ?
C27 C32 H32 118.9 ?
C31 C32 H32 118.9 ?
C34 C33 C38 114.6(3) ?
C34 C33 B1 125.6(3) ?
C38 C33 B1 119.8(3) ?
C35 C34 C33 122.8(3) ?
C35 C34 H34 118.6 ?
C33 C34 H34 118.6 ?
C36 C35 C34 121.0(4) ?
C36 C35 H35 119.5 ?
C34 C35 H35 119.5 ?
C35 C36 C37 118.4(3) ?
C35 C36 H36 120.8 ?
C37 C36 H36 120.8 ?
C36 C37 C38 120.5(3) ?
C36 C37 H37 119.7 ?
C38 C37 H37 119.7 ?
C37 C38 C33 122.7(3) ?
C37 C38 H38 118.6 ?
C33 C38 H38 118.6 ?
C33 B1 C21 112.2(2) ?
C33 B1 C15 106.8(2) ?
C21 B1 C15 110.4(2) ?
C33 B1 C27 110.1(2) ?
C21 B1 C27 104.3(2) ?
C15 B1 C27 113.1(2) ?

loop_
_geom_bond_atom_site_label_1
_geom_bond_atom_site_label_2
_geom_bond_distance
_geom_bond_publ_flag
Cl1 C11 1.736(4) y
N1 C1 1.337(4) y
N1 C5 1.340(4) y
N1 C14 1.478(4) y
C1 C2 1.367(4) ?
C1 H1 0.950 ?
C2 C3 1.387(4) ?
C2 H2 0.950 ?
C3 C4 1.410(4) ?
C3 C6 1.453(4) y
C4 C5 1.368(4) ?
C4 H4 0.950 ?
C5 H5 0.950 ?
C6 C7 1.325(5) y
C6 H6 0.950 ?
C7 C8 1.482(5) y
C7 H7 0.950 ?
C8 C9 1.385(5) ?
C8 C13 1.387(5) ?
C9 C10 1.368(6) ?
C9 H9 0.950 ?
C10 C11 1.363(6) ?
C10 H10 0.950 ?
C11 C12 1.362(5) ?
C12 C13 1.386(5) ?
C12 H12 0.950 ?
C13 H13 0.950 ?
C14 H14A 0.980 ?
C14 H14B 0.980 ?
C14 H14C 0.980 ?
C15 C16 1.402(4) ?
C15 C20 1.404(4) ?
C15 B1 1.643(4) ?
C16 C17 1.403(5) ?
C16 H16 0.950 ?
C17 C18 1.379(5) ?
C17 H17 0.950 ?
C18 C19 1.366(5) ?
C18 H18 0.950 ?
C19 C20 1.386(4) ?
C19 H19 0.950 ?
C20 H20 0.950 ?
C21 C22 1.398(4) ?
C21 C26 1.408(4) ?
C21 B1 1.641(4) ?
C22 C23 1.390(4) ?
C22 H22 0.950 ?
C23 C24 1.382(5) ?
C23 H23 0.950 ?
C24 C25 1.376(5) ?
C24 H24 0.950 ?
C25 C26 1.392(4) ?
C25 H25 0.950 ?
C26 H26 0.950 ?
C27 C32 1.394(5) ?
C27 C28 1.403(5) ?
C27 B1 1.646(4) ?
C28 C29 1.380(5) ?
C28 H28 0.950 ?
C29 C30 1.383(7) ?
C29 H29 0.950 ?
C30 C31 1.376(7) ?
C30 H30 0.950 ?
C31 C32 1.397(5) ?
C31 H31 0.950 ?
C32 H32 0.950 ?
C33 C34 1.395(4) ?
C33 C38 1.418(4) ?
C33 B1 1.636(5) ?
C34 C35 1.391(5) ?
C34 H34 0.950 ?
C35 C36 1.377(6) ?
C35 H35 0.950 ?
C36 C37 1.380(6) ?
C36 H36 0.950 ?
C37 C38 1.387(5) ?
C37 H37 0.950 ?
C38 H38 0.950 ?

loop_
_geom_hbond_atom_site_label_D
_geom_hbond_atom_site_label_H
_geom_hbond_atom_site_label_A
_geom_hbond_site_symmetry_A
_geom_hbond_distance_DH
_geom_hbond_distance_HA
_geom_hbond_distance_DA
_geom_hbond_angle_DHA
_geom_hbond_publ_flag
C14 H14B Cl1 2_654 0.98 3.07 3.577(3) 113 y
C4 H4 Cg2 . 0.95 3.20 3.956(2) 138 y
C36 H36 Cg3 3_555 0.95 3.15 3.997(3) 150 y
C14 H14C Cg4 . 0.98 2.86 3.529(2) 126 y
C6 H6 Cg5 11_455 0.95 2.82 3.663(4) 148 y
C1 H1 Cg5 2_655 0.95 2.65 3.505(2) 150 y
C12 H12 Cg6 . 0.95 2.67 3.592(3) 164 y
C34 H34 Cg6 . 0.95 3.19 3.887(4) 132 y
C14 H14A Cg6 2_655 0.98 2.62 3.470(2) 146 y
C5 H5 Cg7 . 0.95 2.32 3.237(3) 162 y

loop_
_geom_torsion_atom_site_label_1
_geom_torsion_atom_site_label_2
_geom_torsion_atom_site_label_3
_geom_torsion_atom_site_label_4
_geom_torsion
_geom_torsion_publ_flag
C5 N1 C1 C2 -1.5(4) ?
C14 N1 C1 C2 178.5(3) ?
N1 C1 C2 C3 0.5(5) ?
C1 C2 C3 C4 0.7(4) ?
C1 C2 C3 C6 177.7(3) ?
C2 C3 C4 C5 -1.1(4) ?
C6 C3 C4 C5 -178.0(3) ?
C1 N1 C5 C4 1.1(4) ?
C14 N1 C5 C4 -178.9(3) ?
C3 C4 C5 N1 0.2(4) ?
C2 C3 C6 C7 159.8(4) y
C4 C3 C6 C7 -23.4(6) y
C3 C6 C7 C8 -2.9(7) y
C6 C7 C8 C9 134.5(5) y
C6 C7 C8 C13 -50.7(6) y
C13 C8 C9 C10 3.2(6) ?
C7 C8 C9 C10 178.2(4) ?
C8 C9 C10 C11 -2.0(8) ?
C9 C10 C11 C12 0.0(7) ?
C9 C10 C11 Cl1 -179.1(4) ?
C10 C11 C12 C13 0.8(6) ?
Cl1 C11 C12 C13 179.8(3) ?
C11 C12 C13 C8 0.5(6) ?
C9 C8 C13 C12 -2.4(5) ?
C7 C8 C13 C12 -177.4(3) ?
C20 C15 C16 C17 2.2(4) ?
B1 C15 C16 C17 177.5(3) ?
C15 C16 C17 C18 -1.8(5) ?
C16 C17 C18 C19 0.4(5) ?
C17 C18 C19 C20 0.3(5) ?
C18 C19 C20 C15 0.2(5) ?
C16 C15 C20 C19 -1.4(4) ?
B1 C15 C20 C19 -176.7(3) ?
C26 C21 C22 C23 0.0(4) ?
B1 C21 C22 C23 -177.0(3) ?
C21 C22 C23 C24 0.7(5) ?
C22 C23 C24 C25 -0.9(5) ?
C23 C24 C25 C26 0.5(5) ?
C24 C25 C26 C21 0.3(4) ?
C22 C21 C26 C25 -0.5(4) ?
B1 C21 C26 C25 176.4(3) ?
C32 C27 C28 C29 -2.5(5) ?
B1 C27 C28 C29 178.2(3) ?
C27 C28 C29 C30 2.5(5) ?
C28 C29 C30 C31 0.1(6) ?
C29 C30 C31 C32 -2.7(6) ?
C28 C27 C32 C31 -0.2(5) ?
B1 C27 C32 C31 179.1(3) ?
C30 C31 C32 C27 2.7(6) ?
C38 C33 C34 C35 -1.3(4) ?
B1 C33 C34 C35 -177.6(3) ?
C33 C34 C35 C36 1.3(5) ?
C34 C35 C36 C37 -0.7(5) ?
C35 C36 C37 C38 0.2(5) ?
C36 C37 C38 C33 -0.3(4) ?
C34 C33 C38 C37 0.8(4) ?
B1 C33 C38 C37 177.4(3) ?
C34 C33 B1 C21 -124.8(3) ?
C38 C33 B1 C21 59.1(3) ?
C34 C33 B1 C15 114.1(3) ?
C38 C33 B1 C15 -62.1(3) ?
C34 C33 B1 C27 -9.1(4) ?
C38 C33 B1 C27 174.7(2) ?
C22 C21 B1 C33 -173.8(3) ?
C26 C21 B1 C33 9.5(4) ?
C22 C21 B1 C15 -54.7(3) ?
C26 C21 B1 C15 128.6(3) ?
C22 C21 B1 C27 67.1(3) ?
C26 C21 B1 C27 -109.6(3) ?
C16 C15 B1 C33 -70.7(3) ?
C20 C15 B1 C33 104.2(3) ?
C16 C15 B1 C21 167.1(3) ?
C20 C15 B1 C21 -18.0(4) ?
C16 C15 B1 C27 50.6(4) ?
C20 C15 B1 C27 -134.5(3) ?
C32 C27 B1 C33 125.0(3) ?
C28 C27 B1 C33 -55.8(3) ?
C32 C27 B1 C21 -114.4(3) ?
C28 C27 B1 C21 64.8(3) ?
C32 C27 B1 C15 5.6(4) ?
C28 C27 B1 C15 -175.2(3) ?

loop_
_cod_related_entry_id
_cod_related_entry_database
_cod_related_entry_code
1 ChemSpider 30654881
